data_7150204
loop_
_publ_author_name
'O'Leary, Jane'
'Formosa, Xavier'
'Skranc, Wolfgang'
'Wallis, John D.'

_publ_section_title
;
 Structural studies of peri-interactions and bond formation between
 electron-rich atomic centres and N-phenylcarboxamides or nitroalkenyl
 groups.
;
_journal_issue 18
_journal_name_full 'Organic &amp; biomolecular chemistry'
_journal_page_first 3273
_journal_page_last 3283
_journal_paper_doi 10.1039/b506045a
_journal_volume 3
_journal_year 2005
_chemical_formula_sum 'C21 H18 N2 O3'
_chemical_formula_weight 346.37
_chemical_melting_point 434.5(5)
_chemical_name_systematic
;
1,1-Dimethylbenzo(cd)indolium-2-benzoylnitromethide
;
_space_group_IT_number 14
_symmetry_cell_setting monoclinic
_symmetry_space_group_name_Hall '-P 2ybc'
_symmetry_space_group_name_H-M 'P 1 21/c 1'
_atom_sites_solution_hydrogens difmap
_atom_sites_solution_primary direct
_atom_sites_solution_secondary difmap
_audit_creation_method SHELXL-97
_cell_angle_alpha 90.00
_cell_angle_beta 95.5779(12)
_cell_angle_gamma 90.00
_cell_formula_units_Z 4
_cell_length_a 7.7283(2)
_cell_length_b 13.6696(4)
_cell_length_c 15.7465(6)
_cell_measurement_reflns_used 10095
_cell_measurement_temperature 120(2)
_cell_measurement_theta_max 27.47
_cell_measurement_theta_min 2.98
_cell_volume 1655.63(9)
_computing_cell_refinement 'DENZO (Otwinowski and Minor, 1997) and COLLECT (Hooft, 1998)'
_computing_data_collection 'DENZO (Otwinowski and Minor, 1997) and COLLECT (Hooft, 1998)'
_computing_data_reduction 'DENZO (Otwinowski and Minor, 1997) and COLLECT (Hooft, 1998)'
_computing_molecular_graphics 'ORTEPIII (Johnson and Burnett, 1996)'
_computing_publication_material 'SHELXL-97 (Sheldrick, 1997)'
_computing_structure_refinement 'SHELXL-97 (Sheldrick, 1997)'
_computing_structure_solution 'SHELXS-97 (Sheldrick, 1990)'
_diffrn_ambient_temperature 120(2)
_diffrn_detector_area_resol_mean 9.091
_diffrn_measured_fraction_theta_full 0.994
_diffrn_measured_fraction_theta_max 0.994
_diffrn_measurement_device_type 'Enraf Nonius KappaCCD area detector'
_diffrn_measurement_method 'Phi and Omega scans to fill Ewald sphere'
_diffrn_radiation_monochromator graphite
_diffrn_radiation_source 'Enraf Nonius FR591 rotating anode'
_diffrn_radiation_type MoK\a
_diffrn_radiation_wavelength 0.71073
_diffrn_reflns_av_R_equivalents 0.0700
_diffrn_reflns_av_sigmaI/netI 0.0671
_diffrn_reflns_limit_h_max 9
_diffrn_reflns_limit_h_min -10
_diffrn_reflns_limit_k_max 17
_diffrn_reflns_limit_k_min -17
_diffrn_reflns_limit_l_max 20
_diffrn_reflns_limit_l_min -19
_diffrn_reflns_number 10095
_diffrn_reflns_theta_full 27.47
_diffrn_reflns_theta_max 27.47
_diffrn_reflns_theta_min 2.98
_exptl_absorpt_coefficient_mu 0.094
_exptl_absorpt_correction_T_max 0.996
_exptl_absorpt_correction_T_min 0.620
_exptl_absorpt_correction_type multi-scan
_exptl_absorpt_process_details
;
using multiple and symmetry-related data measurements
via the program SORTAV (Blessing, 1995)
;
_exptl_crystal_colour brown
_exptl_crystal_density_diffrn 1.390
_exptl_crystal_density_method 'not measured'
_exptl_crystal_description block
_exptl_crystal_F_000 728
_exptl_crystal_size_max 0.15
_exptl_crystal_size_mid 0.10
_exptl_crystal_size_min 0.08
_refine_diff_density_max 0.252
_refine_diff_density_min -0.377
_refine_diff_density_rms 0.062
_refine_ls_extinction_method none
_refine_ls_goodness_of_fit_ref 1.015
_refine_ls_hydrogen_treatment refall
_refine_ls_matrix_type full
_refine_ls_number_parameters 307
_refine_ls_number_reflns 3764
_refine_ls_number_restraints 0
_refine_ls_restrained_S_all 1.015
_refine_ls_R_factor_all 0.0681
_refine_ls_R_factor_gt 0.0471
_refine_ls_shift/su_max 0.008
_refine_ls_shift/su_mean 0.002
_refine_ls_structure_factor_coef Fsqd
_refine_ls_weighting_details 'calc w=1/[\s^2^(Fo^2^)+(0.0712P)^2^+0.0000P] where P=(Fo^2^+2Fc^2^)/3'
_refine_ls_weighting_scheme calc
_refine_ls_wR_factor_gt 0.1159
_refine_ls_wR_factor_ref 0.1248
_reflns_number_gt 2820
_reflns_number_total 3764
_reflns_threshold_expression >2sigma(I)
_cod_data_source_file b506045a.txt
_cod_data_source_block xavier
_cod_depositor_comments
;
The following automatic conversions were performed:

'_chemical_melting_point' value '434-435' was changed to '434.5(5)' -
the average value was taken and precision was estimated.

Automatic conversion script
Id: cif_fix_values 1569 2011-02-09 13:29:24Z adriana 
;
_cod_original_sg_symbol_H-M P2(1)/c
_cod_database_code 7150204

loop_
_symmetry_equiv_pos_as_xyz
'x, y, z'
'-x, y+1/2, -z+1/2'
'-x, -y, -z'
'x, -y-1/2, z-1/2'

loop_
_atom_site_label
_atom_site_type_symbol
_atom_site_fract_x
_atom_site_fract_y
_atom_site_fract_z
_atom_site_U_iso_or_equiv
_atom_site_adp_type
_atom_site_occupancy
_atom_site_symmetry_multiplicity
_atom_site_calc_flag
_atom_site_refinement_flags
_atom_site_disorder_assembly
_atom_site_disorder_group
O1 O 0.68623(12) 0.29362(8) 0.12973(7) 0.0265(3) Uani 1 1 d . . .
O2 O 0.39982(13) 0.00178(7) 0.09591(6) 0.0250(3) Uani 1 1 d . . .
O3 O 0.31488(13) 0.13105(8) 0.02060(6) 0.0269(3) Uani 1 1 d . . .
N1 N 0.81456(14) 0.04652(8) 0.17050(7) 0.0167(3) Uani 1 1 d . . .
N2 N 0.41032(15) 0.09305(9) 0.08141(7) 0.0196(3) Uani 1 1 d . . .
C1 C 0.95563(17) 0.07795(10) 0.23539(8) 0.0171(3) Uani 1 1 d . . .
C2 C 1.12527(18) 0.04820(11) 0.24517(9) 0.0213(3) Uani 1 1 d . . .
C3 C 1.23214(18) 0.09104(11) 0.31351(9) 0.0229(3) Uani 1 1 d . . .
C4 C 1.17256(18) 0.15949(11) 0.36792(9) 0.0223(3) Uani 1 1 d . . .
C5 C 0.91039(19) 0.25533(11) 0.40916(9) 0.0222(3) Uani 1 1 d . . .
C6 C 0.7356(2) 0.27413(11) 0.39107(9) 0.0238(3) Uani 1 1 d . . .
C7 C 0.63330(19) 0.22823(11) 0.32229(9) 0.0216(3) Uani 1 1 d . . .
C8 C 0.71225(17) 0.16335(10) 0.27220(8) 0.0175(3) Uani 1 1 d . . .
C9 C 0.99579(17) 0.18896(10) 0.35787(8) 0.0187(3) Uani 1 1 d . . .
C10 C 0.89035(17) 0.14548(10) 0.29016(8) 0.0169(3) Uani 1 1 d . . .
C11 C 0.63904(17) 0.09972(10) 0.19901(8) 0.0174(3) Uani 1 1 d . . .
C12 C 0.52863(16) 0.14909(10) 0.13078(8) 0.0181(3) Uani 1 1 d . . .
C13 C 0.54155(16) 0.25464(10) 0.11872(8) 0.0174(3) Uani 1 1 d . . .
C18 C 0.7910(2) -0.06253(11) 0.17186(10) 0.0222(3) Uani 1 1 d . . .
C19 C 0.8543(2) 0.07922(12) 0.08340(8) 0.0221(3) Uani 1 1 d . . .
C21 C 0.38416(16) 0.31805(10) 0.10475(8) 0.0169(3) Uani 1 1 d . . .
C22 C 0.40373(18) 0.41375(11) 0.07567(9) 0.0200(3) Uani 1 1 d . . .
C23 C 0.26257(19) 0.47691(11) 0.06712(9) 0.0236(3) Uani 1 1 d . . .
C24 C 0.10154(19) 0.44499(11) 0.08826(9) 0.0237(3) Uani 1 1 d . . .
C25 C 0.08147(18) 0.35122(11) 0.11878(9) 0.0223(3) Uani 1 1 d . . .
C26 C 0.22224(18) 0.28777(11) 0.12729(9) 0.0195(3) Uani 1 1 d . . .
H2 H 1.168(2) 0.0011(13) 0.2098(10) 0.026(4) Uiso 1 1 d . . .
H3 H 1.351(2) 0.0720(12) 0.3217(10) 0.025(4) Uiso 1 1 d . . .
H4 H 1.249(2) 0.1904(12) 0.4143(10) 0.021(4) Uiso 1 1 d . . .
H5 H 0.978(2) 0.2899(12) 0.4554(10) 0.026(4) Uiso 1 1 d . . .
H6 H 0.677(2) 0.3182(12) 0.4254(11) 0.027(4) Uiso 1 1 d . . .
H7 H 0.510(2) 0.2432(12) 0.3111(10) 0.026(4) Uiso 1 1 d . . .
H11 H 0.5750(18) 0.0439(11) 0.2205(9) 0.015(4) Uiso 1 1 d . . .
H18A H 0.694(2) -0.0808(12) 0.1296(11) 0.027(4) Uiso 1 1 d . . .
H18B H 0.760(2) -0.0808(13) 0.2299(12) 0.034(5) Uiso 1 1 d . . .
H18C H 0.895(2) -0.0948(14) 0.1576(11) 0.035(5) Uiso 1 1 d . . .
H19A H 0.972(2) 0.0534(12) 0.0746(11) 0.030(4) Uiso 1 1 d . . .
H19B H 0.761(2) 0.0540(11) 0.0395(10) 0.022(4) Uiso 1 1 d . . .
H19C H 0.859(2) 0.1512(12) 0.0816(10) 0.021(4) Uiso 1 1 d . . .
H22 H 0.517(2) 0.4321(12) 0.0626(10) 0.023(4) Uiso 1 1 d . . .
H23 H 0.278(2) 0.5446(13) 0.0491(11) 0.031(4) Uiso 1 1 d . . .
H24 H -0.002(2) 0.4884(14) 0.0833(11) 0.037(5) Uiso 1 1 d . . .
H25 H -0.031(2) 0.3299(12) 0.1346(10) 0.028(4) Uiso 1 1 d . . .
H26 H 0.2125(19) 0.2213(11) 0.1510(9) 0.016(4) Uiso 1 1 d . . .

loop_
_atom_site_aniso_label
_atom_site_aniso_U_11
_atom_site_aniso_U_22
_atom_site_aniso_U_33
_atom_site_aniso_U_23
_atom_site_aniso_U_13
_atom_site_aniso_U_12
O1 0.0171(5) 0.0245(6) 0.0374(6) 0.0054(5) -0.0002(4) -0.0012(4)
O2 0.0287(6) 0.0178(5) 0.0273(6) -0.0040(4) -0.0027(4) -0.0036(4)
O3 0.0275(6) 0.0301(6) 0.0206(5) -0.0045(4) -0.0104(4) 0.0069(5)
N1 0.0204(6) 0.0155(6) 0.0137(6) -0.0010(4) -0.0009(4) 0.0027(5)
N2 0.0195(6) 0.0207(7) 0.0181(6) -0.0031(5) -0.0014(4) 0.0009(5)
C1 0.0193(7) 0.0192(7) 0.0123(6) 0.0036(5) -0.0007(5) -0.0008(6)
C2 0.0219(7) 0.0228(8) 0.0195(7) 0.0024(6) 0.0043(5) 0.0045(6)
C3 0.0172(7) 0.0287(8) 0.0227(8) 0.0071(6) 0.0016(5) 0.0000(6)
C4 0.0196(7) 0.0259(8) 0.0204(7) 0.0060(6) -0.0028(5) -0.0059(6)
C5 0.0292(7) 0.0201(7) 0.0165(7) -0.0022(6) -0.0017(6) -0.0040(6)
C6 0.0314(8) 0.0198(8) 0.0202(7) -0.0047(6) 0.0030(6) 0.0013(6)
C7 0.0227(7) 0.0214(8) 0.0204(7) -0.0014(6) 0.0008(6) 0.0020(6)
C8 0.0199(7) 0.0170(7) 0.0150(6) 0.0012(5) -0.0012(5) -0.0010(6)
C9 0.0218(7) 0.0190(7) 0.0149(7) 0.0034(5) -0.0009(5) -0.0029(6)
C10 0.0208(7) 0.0165(7) 0.0135(7) 0.0034(5) 0.0012(5) -0.0008(5)
C11 0.0176(7) 0.0173(7) 0.0175(7) -0.0009(5) 0.0024(5) 0.0010(6)
C12 0.0171(7) 0.0185(7) 0.0183(7) -0.0010(5) -0.0009(5) -0.0001(6)
C13 0.0161(7) 0.0213(7) 0.0145(6) 0.0008(5) 0.0000(5) -0.0003(6)
C18 0.0285(8) 0.0139(7) 0.0229(8) -0.0015(6) -0.0034(6) 0.0027(6)
C19 0.0279(8) 0.0256(8) 0.0127(7) 0.0012(6) 0.0019(6) 0.0040(7)
C21 0.0187(7) 0.0184(7) 0.0129(6) -0.0017(5) -0.0013(5) 0.0009(6)
C22 0.0206(7) 0.0208(8) 0.0184(7) 0.0014(6) 0.0013(5) -0.0002(6)
C23 0.0299(8) 0.0196(7) 0.0207(7) 0.0006(6) -0.0005(6) 0.0036(6)
C24 0.0233(7) 0.0283(8) 0.0181(7) -0.0054(6) -0.0047(5) 0.0095(7)
C25 0.0164(7) 0.0282(8) 0.0219(7) -0.0065(6) 0.0001(5) -0.0006(6)
C26 0.0192(7) 0.0206(7) 0.0183(7) -0.0023(6) -0.0003(5) -0.0003(6)

loop_
_atom_type_symbol
_atom_type_description
_atom_type_scat_dispersion_real
_atom_type_scat_dispersion_imag
_atom_type_scat_source
C C 0.0033 0.0016 'International Tables Vol C Tables 4.2.6.8 and 6.1.1.4'
H H 0.0000 0.0000 'International Tables Vol C Tables 4.2.6.8 and 6.1.1.4'
N N 0.0061 0.0033 'International Tables Vol C Tables 4.2.6.8 and 6.1.1.4'
O O 0.0106 0.0060 'International Tables Vol C Tables 4.2.6.8 and 6.1.1.4'

loop_
_geom_angle_atom_site_label_1
_geom_angle_atom_site_label_2
_geom_angle_atom_site_label_3
_geom_angle
_geom_angle_site_symmetry_1
_geom_angle_site_symmetry_3
_geom_angle_publ_flag
C1 N1 C18 111.06(10) . . ?
C1 N1 C19 109.92(10) . . ?
C18 N1 C19 110.12(11) . . ?
C1 N1 C11 104.78(9) . . ?
C18 N1 C11 109.37(10) . . ?
C19 N1 C11 111.48(10) . . ?
O3 N2 O2 119.79(11) . . ?
O3 N2 C12 120.48(12) . . ?
O2 N2 C12 119.71(11) . . ?
C2 C1 C10 121.95(12) . . ?
C2 C1 N1 128.61(13) . . ?
C10 C1 N1 109.43(11) . . ?
C1 C2 C3 116.37(13) . . ?
C4 C3 C2 123.18(13) . . ?
C3 C4 C9 120.00(13) . . ?
C6 C5 C9 120.17(13) . . ?
C5 C6 C7 122.43(14) . . ?
C8 C7 C6 118.57(13) . . ?
C7 C8 C10 118.77(12) . . ?
C7 C8 C11 131.17(12) . . ?
C10 C8 C11 109.99(12) . . ?
C10 C9 C4 116.40(13) . . ?
C10 C9 C5 115.70(12) . . ?
C4 C9 C5 127.89(13) . . ?
C1 C10 C8 113.54(12) . . ?
C1 C10 C9 122.09(12) . . ?
C8 C10 C9 124.36(13) . . ?
C12 C11 C8 116.20(12) . . ?
C12 C11 N1 116.13(11) . . ?
C8 C11 N1 101.89(10) . . ?
N2 C12 C13 121.83(12) . . ?
N2 C12 C11 117.69(12) . . ?
C13 C12 C11 120.45(11) . . ?
O1 C13 C12 118.70(12) . . ?
O1 C13 C21 118.93(13) . . ?
C12 C13 C21 121.88(12) . . ?
C26 C21 C22 119.24(12) . . ?
C26 C21 C13 121.87(13) . . ?
C22 C21 C13 118.61(12) . . ?
C23 C22 C21 120.30(14) . . ?
C22 C23 C24 119.70(14) . . ?
C25 C24 C23 120.51(14) . . ?
C24 C25 C26 119.97(14) . . ?
C25 C26 C21 120.24(14) . . ?

loop_
_geom_bond_atom_site_label_1
_geom_bond_atom_site_label_2
_geom_bond_distance
_geom_bond_site_symmetry_2
_geom_bond_publ_flag
O1 C13 1.2355(17) . ?
O2 N2 1.2722(15) . ?
O3 N2 1.2623(15) . ?
N1 C1 1.4835(16) . ?
N1 C18 1.5022(18) . ?
N1 C19 1.5024(18) . ?
N1 C11 1.6397(17) . ?
N2 C12 1.3745(17) . ?
C1 C2 1.3670(19) . ?
C1 C10 1.3910(19) . ?
C2 C3 1.418(2) . ?
C3 C4 1.378(2) . ?
C4 C9 1.4183(19) . ?
C5 C6 1.377(2) . ?
C5 C9 1.419(2) . ?
C6 C7 1.423(2) . ?
C7 C8 1.369(2) . ?
C8 C10 1.3995(19) . ?
C8 C11 1.5094(19) . ?
C9 C10 1.4089(19) . ?
C11 C12 1.4696(18) . ?
C12 C13 1.4600(19) . ?
C13 C21 1.4924(19) . ?
C21 C26 1.3963(19) . ?
C21 C22 1.3990(19) . ?
C22 C23 1.387(2) . ?
C23 C24 1.389(2) . ?
C24 C25 1.383(2) . ?
C25 C26 1.388(2) . ?

loop_
_cod_related_entry_id
_cod_related_entry_database
_cod_related_entry_code
1 ChemSpider 10179986
